data_7020750
loop_
_publ_author_name
'Hern\'andez-Ju\'arez, Mart\'in'
'Vaquero, M\'onica'
'\'Alvarez, Eleuterio'
'Salazar, Ver\'onica'
'Su\'arez, Andr\'es'

_publ_section_title
;
 Hydrogenation of imines catalysed by ruthenium(II) complexes based on
 lutidine-derived CNC pincer ligands.
;
_journal_issue 2
_journal_name_full 'Dalton transactions (Cambridge, England : 2003)'
_journal_page_first 351
_journal_page_last 354
_journal_paper_doi 10.1039/c2dt31907a
_journal_volume 42
_journal_year 2013
_chemical_formula_moiety 'C38 H41 N5 O P Ru, B F4'
_chemical_formula_sum 'C38 H41 B F4 N5 O P Ru'
_chemical_formula_weight 802.61
_chemical_name_systematic
;
?
;
_space_group_IT_number 14
_symmetry_cell_setting monoclinic
_symmetry_space_group_name_Hall '-P 2yn'
_symmetry_space_group_name_H-M 'P 1 21/n 1'
_atom_sites_solution_hydrogens geom
_atom_sites_solution_primary direct
_atom_sites_solution_secondary difmap
_audit_creation_method SHELXL-97
_cell_angle_alpha 90.00
_cell_angle_beta 113.210(4)
_cell_angle_gamma 90.00
_cell_formula_units_Z 8
_cell_length_a 27.171(4)
_cell_length_b 10.1791(13)
_cell_length_c 30.812(4)
_cell_measurement_reflns_used 4045
_cell_measurement_temperature 173(2)
_cell_measurement_theta_max 20.97
_cell_measurement_theta_min 2.13
_cell_volume 7832.2(18)
_computing_cell_refinement 'APEX2 Software Suite (Bruker, 2007)'
_computing_data_collection 'APEX2 Software Suite (Bruker, 2007)'
_computing_data_reduction 'APEX2 Software Suite (Bruker, 2007)'
_computing_molecular_graphics 'SHELXTL (Sheldrick, 2008)'
_computing_publication_material 'SHELXTL and publCIF (Westrip, 2010)'
_computing_structure_refinement 'SHELXL97 (Sheldrick, 2008)'
_computing_structure_solution 'SIR2002 (Burla et al., 2003)'
_diffrn_ambient_temperature 173(2)
_diffrn_detector_area_resol_mean 8.26
_diffrn_measured_fraction_theta_full 0.995
_diffrn_measured_fraction_theta_max 0.995
_diffrn_measurement_device_type
;
Bruker-Nonius X8kappa APEX II CCD area detector
;
_diffrn_measurement_method 'phi and omega scans with narrow frames'
_diffrn_radiation_monochromator graphite
_diffrn_radiation_source 'fine-focus sealed tube'
_diffrn_radiation_type MoK\a
_diffrn_radiation_wavelength 0.71073
_diffrn_reflns_av_R_equivalents 0.0571
_diffrn_reflns_av_sigmaI/netI 0.0768
_diffrn_reflns_limit_h_max 29
_diffrn_reflns_limit_h_min -32
_diffrn_reflns_limit_k_max 9
_diffrn_reflns_limit_k_min -12
_diffrn_reflns_limit_l_max 36
_diffrn_reflns_limit_l_min -21
_diffrn_reflns_number 58525
_diffrn_reflns_theta_full 25.25
_diffrn_reflns_theta_max 25.25
_diffrn_reflns_theta_min 1.44
_diffrn_standards_decay_% 0
_exptl_absorpt_coefficient_mu 0.496
_exptl_absorpt_correction_T_max 0.9475
_exptl_absorpt_correction_T_min 0.9338
_exptl_absorpt_correction_type multi-scan
_exptl_absorpt_process_details
;
program SADABS, Bruker (2001).
;
_exptl_crystal_colour yellow
_exptl_crystal_density_diffrn 1.361
_exptl_crystal_density_method 'not measured'
_exptl_crystal_description plate
_exptl_crystal_F_000 3296
_exptl_crystal_size_max 0.14
_exptl_crystal_size_mid 0.12
_exptl_crystal_size_min 0.11
_refine_diff_density_max 2.399
_refine_diff_density_min -1.042
_refine_diff_density_rms 0.297
_refine_ls_extinction_method none
_refine_ls_goodness_of_fit_ref 1.085
_refine_ls_hydrogen_treatment constr
_refine_ls_matrix_type fullcycle
_refine_ls_number_parameters 927
_refine_ls_number_reflns 14122
_refine_ls_number_restraints 0
_refine_ls_restrained_S_all 1.048
_refine_ls_R_factor_all 0.0970
_refine_ls_R_factor_gt 0.0770
_refine_ls_shift/su_max 0.002
_refine_ls_shift/su_mean 0.001
_refine_ls_structure_factor_coef Fsqd
_refine_ls_weighting_details 'calc w=1/[\s^2^(Fo^2^)+(0.2000P)^2^+0.0000P] where P=(Fo^2^+2Fc^2^)/3'
_refine_ls_weighting_scheme calc
_refine_ls_wR_factor_gt 0.1583
_refine_ls_wR_factor_ref 0.1924
_reflns_number_gt 7492
_reflns_number_total 14122
_reflns_threshold_expression >2sigma(I)
_cod_data_source_file c2dt31907a.txt
_cod_data_source_block 3aBF4
_cod_depositor_comments
;
The following automatic conversions were performed:

'_symmetry_cell_setting' value 'Monoclinic' changed to 'monoclinic'
according to /home/saulius/struct/CIF-dictionaries/cif_core.dic
dictionary named 'cif_core.dic' version 2.4.2 from 2011-04-26.

Automatic conversion script
Id: cif_fix_values 1891 2012-01-12 08:04:46Z andrius 
;
_cod_original_sg_symbol_H-M 'P 21/n'
_cod_database_code 7020750

loop_
_symmetry_equiv_pos_as_xyz
'x, y, z'
'-x+1/2, y+1/2, -z+1/2'
'-x, -y, -z'
'x-1/2, -y-1/2, z-1/2'

loop_
_atom_site_label
_atom_site_type_symbol
_atom_site_fract_x
_atom_site_fract_y
_atom_site_fract_z
_atom_site_U_iso_or_equiv
_atom_site_adp_type
_atom_site_occupancy
_atom_site_symmetry_multiplicity
_atom_site_calc_flag
_atom_site_refinement_flags
Ru1 Ru 0.44449(6) -0.01335(13) 0.34692(5) 0.0238(4) Uani 1 1 d U
H1RU H 0.3934 -0.1124 0.3193 0.036 Uiso 1 1 d R
P1 P 0.36946(19) 0.1222(4) 0.30799(17) 0.0258(9) Uani 1 1 d U
O1 O 0.4587(6) -0.0714(15) 0.2573(5) 0.048(3) Uani 1 1 d U
N1 N 0.4339(6) 0.0000(14) 0.4151(5) 0.0315(17) Uani 1 1 d U
N2 N 0.4576(6) -0.2637(15) 0.3987(6) 0.0350(18) Uani 1 1 d U
N3 N 0.5298(6) -0.2551(15) 0.3854(6) 0.0379(19) Uani 1 1 d U
N4 N 0.5092(6) 0.2032(15) 0.4107(5) 0.0333(18) Uani 1 1 d U
N5 N 0.5510(6) 0.1652(15) 0.3667(5) 0.0352(18) Uani 1 1 d U
C1 C 0.4168(8) -0.1027(18) 0.4325(7) 0.0336(18) Uani 1 1 d U
C2 C 0.4103(8) -0.1078(19) 0.4735(7) 0.035(2) Uani 1 1 d U
H2 H 0.3992 -0.1864 0.4837 0.043 Uiso 1 1 calc R
C3 C 0.4204(8) 0.0069(18) 0.5006(7) 0.036(2) Uani 1 1 d U
H3 H 0.4134 0.0107 0.5284 0.043 Uiso 1 1 calc R
C4 C 0.4404(7) 0.1123(19) 0.4863(7) 0.034(2) Uani 1 1 d U
H4 H 0.4494 0.1893 0.5053 0.041 Uiso 1 1 calc R
C5 C 0.4482(8) 0.1095(18) 0.4431(6) 0.0320(18) Uani 1 1 d U
C6 C 0.4089(8) -0.2348(18) 0.4010(7) 0.034(2) Uani 1 1 d U
H6A H 0.3973 -0.3085 0.4157 0.041 Uiso 1 1 calc R
H6B H 0.3812 -0.2204 0.3688 0.041 Uiso 1 1 calc R
C7 C 0.4660(8) 0.2314(18) 0.4276(7) 0.0342(19) Uani 1 1 d U
H7A H 0.4793 0.2941 0.4543 0.041 Uiso 1 1 calc R
H7B H 0.4352 0.2726 0.4019 0.041 Uiso 1 1 calc R
C8 C 0.4834(8) -0.1860(18) 0.3786(7) 0.0346(19) Uani 1 1 d U
C9 C 0.4853(8) -0.3773(19) 0.4184(7) 0.038(2) Uani 1 1 d U
H9 H 0.4758 -0.4450 0.4349 0.045 Uiso 1 1 calc R
C10 C 0.5327(8) -0.3670(19) 0.4075(7) 0.040(2) Uani 1 1 d U
H10 H 0.5606 -0.4299 0.4150 0.047 Uiso 1 1 calc R
C11 C 0.5715(8) -0.207(2) 0.3712(7) 0.041(2) Uani 1 1 d U
H11 H 0.5667 -0.1106 0.3648 0.050 Uiso 1 1 calc R
C12 C 0.5674(9) -0.280(2) 0.3256(8) 0.052(4) Uani 1 1 d U
H12A H 0.5818 -0.3689 0.3337 0.079 Uiso 1 1 calc R
H12B H 0.5880 -0.2319 0.3108 0.079 Uiso 1 1 calc R
H12C H 0.5298 -0.2845 0.3036 0.079 Uiso 1 1 calc R
C13 C 0.6249(8) -0.232(2) 0.4109(8) 0.053(4) Uani 1 1 d U
H13A H 0.6305 -0.3266 0.4159 0.079 Uiso 1 1 calc R
H13B H 0.6256 -0.1904 0.4398 0.079 Uiso 1 1 calc R
H13C H 0.6534 -0.1945 0.4027 0.079 Uiso 1 1 calc R
C14 C 0.5071(7) 0.1258(18) 0.3747(7) 0.0331(18) Uani 1 1 d U
C15 C 0.5526(8) 0.2949(18) 0.4241(7) 0.037(2) Uani 1 1 d U
H15 H 0.5603 0.3619 0.4473 0.044 Uiso 1 1 calc R
C16 C 0.5802(8) 0.2676(18) 0.3974(7) 0.037(2) Uani 1 1 d U
H16 H 0.6123 0.3081 0.3988 0.045 Uiso 1 1 calc R
C17 C 0.5663(8) 0.119(2) 0.3289(7) 0.037(2) Uani 1 1 d U
H17 H 0.5465 0.0353 0.3163 0.044 Uiso 1 1 calc R
C18 C 0.6251(8) 0.088(2) 0.3478(7) 0.042(4) Uani 1 1 d U
H18A H 0.6331 0.0374 0.3244 0.064 Uiso 1 1 calc R
H18B H 0.6351 0.0370 0.3770 0.064 Uiso 1 1 calc R
H18C H 0.6456 0.1704 0.3545 0.064 Uiso 1 1 calc R
C19 C 0.5487(8) 0.223(2) 0.2858(7) 0.044(4) Uani 1 1 d U
H19A H 0.5730 0.2987 0.2948 0.066 Uiso 1 1 calc R
H19B H 0.5120 0.2530 0.2786 0.066 Uiso 1 1 calc R
H19C H 0.5504 0.1810 0.2578 0.066 Uiso 1 1 calc R
C20 C 0.4557(8) -0.043(2) 0.2941(7) 0.038(3) Uani 1 1 d U
C21 C 0.3209(8) 0.105(2) 0.3362(7) 0.039(2) Uani 1 1 d U
C22 C 0.2805(8) 0.009(2) 0.3204(8) 0.041(2) Uani 1 1 d U
H22 H 0.2786 -0.0475 0.2951 0.049 Uiso 1 1 calc R
C23 C 0.2455(9) -0.006(2) 0.3395(8) 0.042(3) Uani 1 1 d U
H23 H 0.2160 -0.0644 0.3261 0.051 Uiso 1 1 calc R
C24 C 0.2532(8) 0.072(2) 0.3833(8) 0.043(3) Uani 1 1 d U
H24 H 0.2313 0.0584 0.4005 0.052 Uiso 1 1 calc R
C25 C 0.2942(8) 0.166(2) 0.3974(8) 0.042(3) Uani 1 1 d U
H25 H 0.2991 0.2175 0.4246 0.050 Uiso 1 1 calc R
C26 C 0.3255(8) 0.188(2) 0.3763(7) 0.041(2) Uani 1 1 d U
H26 H 0.3513 0.2562 0.3864 0.049 Uiso 1 1 calc R
C27 C 0.3287(7) 0.0767(18) 0.2475(7) 0.032(2) Uani 1 1 d U
C28 C 0.3271(8) -0.0559(19) 0.2288(7) 0.036(3) Uani 1 1 d U
H28 H 0.3509 -0.1190 0.2491 0.043 Uiso 1 1 calc R
C29 C 0.2985(8) -0.092(2) 0.1902(7) 0.039(3) Uani 1 1 d U
H29 H 0.3019 -0.1800 0.1819 0.047 Uiso 1 1 calc R
C30 C 0.2570(8) -0.0066(18) 0.1532(7) 0.038(3) Uani 1 1 d U
H30 H 0.2324 -0.0356 0.1233 0.047 Uiso 1 1 calc R
C31 C 0.2601(8) 0.124(2) 0.1708(7) 0.038(3) Uani 1 1 d U
H31 H 0.2366 0.1872 0.1504 0.046 Uiso 1 1 calc R
C32 C 0.2937(7) 0.1655(19) 0.2141(6) 0.035(3) Uani 1 1 d U
H32 H 0.2938 0.2556 0.2222 0.042 Uiso 1 1 calc R
C33 C 0.3771(8) 0.3011(17) 0.3042(7) 0.033(2) Uani 1 1 d U
C34 C 0.3396(8) 0.3944(17) 0.3002(7) 0.036(2) Uani 1 1 d U
H34 H 0.3064 0.3703 0.3014 0.043 Uiso 1 1 calc R
C35 C 0.3507(8) 0.5293(18) 0.2942(7) 0.037(3) Uani 1 1 d U
H35 H 0.3249 0.5953 0.2913 0.045 Uiso 1 1 calc R
C36 C 0.3957(8) 0.5603(19) 0.2927(7) 0.038(3) Uani 1 1 d U
H36 H 0.4032 0.6508 0.2909 0.045 Uiso 1 1 calc R
C37 C 0.4336(8) 0.4709(17) 0.2934(7) 0.036(2) Uani 1 1 d U
H37 H 0.4648 0.4993 0.2894 0.043 Uiso 1 1 calc R
C38 C 0.4266(8) 0.3440(17) 0.2998(7) 0.034(2) Uani 1 1 d U
H38 H 0.4534 0.2818 0.3015 0.041 Uiso 1 1 calc R
F1 F 0.3611(5) 0.5428(13) 0.5026(5) 0.100(4) Uani 1 1 d DU
F2 F 0.4319(4) 0.5057(13) 0.4864(5) 0.087(4) Uani 1 1 d DU
F3 F 0.3726(6) 0.3492(9) 0.4766(5) 0.103(4) Uani 1 1 d DU
F4 F 0.3519(6) 0.5194(14) 0.4288(4) 0.110(4) Uani 1 1 d DU
B1 B 0.3795(4) 0.4796(10) 0.4733(4) 0.077(3) Uani 1 1 d DU
Ru2 Ru 0.81151(6) 0.41800(15) 0.42234(5) 0.0253(4) Uani 1 1 d U
H2RU H 0.7998 0.4995 0.3728 0.038 Uiso 1 1 d R
P2 P 0.7865(2) 0.2793(5) 0.35570(18) 0.0296(10) Uani 1 1 d U
O2 O 0.6980(5) 0.4576(14) 0.4068(5) 0.040(3) Uani 1 1 d U
N6 N 0.8981(6) 0.4122(15) 0.4346(6) 0.0333(17) Uani 1 1 d U
N7 N 0.8695(6) 0.6748(15) 0.4468(6) 0.0335(17) Uani 1 1 d U
N8 N 0.8335(6) 0.6616(15) 0.4953(6) 0.0350(18) Uani 1 1 d U
N9 N 0.8736(7) 0.2040(15) 0.4926(6) 0.0346(18) Uani 1 1 d U
N10 N 0.8072(7) 0.2443(16) 0.5107(6) 0.0358(18) Uani 1 1 d U
C39 C 0.9224(8) 0.5191(19) 0.4247(7) 0.0339(18) Uani 1 1 d U
C40 C 0.9739(8) 0.510(2) 0.4289(7) 0.037(2) Uani 1 1 d U
H40 H 0.9898 0.5828 0.4200 0.044 Uiso 1 1 calc R
C41 C 1.0017(8) 0.4038(19) 0.4448(7) 0.037(2) Uani 1 1 d U
H41 H 1.0376 0.4017 0.4470 0.045 Uiso 1 1 calc R
C42 C 0.9819(8) 0.295(2) 0.4585(7) 0.037(2) Uani 1 1 d U
H42 H 1.0039 0.2210 0.4726 0.044 Uiso 1 1 calc R
C43 C 0.9273(8) 0.2981(19) 0.4505(7) 0.0337(18) Uani 1 1 d U
C44 C 0.8905(8) 0.6415(19) 0.4093(7) 0.0333(19) Uani 1 1 d U
H44A H 0.8605 0.6280 0.3784 0.040 Uiso 1 1 calc R
H44B H 0.9133 0.7137 0.4061 0.040 Uiso 1 1 calc R
C45 C 0.9029(8) 0.1783(19) 0.4615(7) 0.0350(19) Uani 1 1 d U
H45A H 0.8777 0.1391 0.4316 0.042 Uiso 1 1 calc R
H45B H 0.9315 0.1131 0.4771 0.042 Uiso 1 1 calc R
C46 C 0.8407(8) 0.5974(18) 0.4612(7) 0.0331(18) Uani 1 1 d U
C47 C 0.8825(8) 0.7883(18) 0.4717(7) 0.034(2) Uani 1 1 d U
H47 H 0.9031 0.8586 0.4672 0.041 Uiso 1 1 calc R
C48 C 0.8607(8) 0.7816(18) 0.5039(7) 0.035(2) Uani 1 1 d U
H48 H 0.8633 0.8447 0.5274 0.042 Uiso 1 1 calc R
C49 C 0.8068(8) 0.612(2) 0.5243(8) 0.041(2) Uani 1 1 d U
H49 H 0.8013 0.5155 0.5187 0.049 Uiso 1 1 calc R
C50 C 0.7515(9) 0.678(2) 0.5098(9) 0.052(4) Uani 1 1 d U
H50A H 0.7530 0.7673 0.4985 0.077 Uiso 1 1 calc R
H50B H 0.7417 0.6822 0.5372 0.077 Uiso 1 1 calc R
H50C H 0.7247 0.6269 0.4847 0.077 Uiso 1 1 calc R
C51 C 0.8346(10) 0.633(2) 0.5721(8) 0.054(4) Uani 1 1 d U
H51A H 0.8721 0.6065 0.5812 0.081 Uiso 1 1 calc R
H51B H 0.8185 0.5802 0.5898 0.081 Uiso 1 1 calc R
H51C H 0.8330 0.7260 0.5793 0.081 Uiso 1 1 calc R
C52 C 0.8295(8) 0.2745(19) 0.4802(7) 0.0338(18) Uani 1 1 d U
C53 C 0.8784(8) 0.120(2) 0.5271(7) 0.037(2) Uani 1 1 d U
H53 H 0.9050 0.0544 0.5394 0.044 Uiso 1 1 calc R
C54 C 0.8387(8) 0.1465(19) 0.5413(7) 0.037(2) Uani 1 1 d U
H54 H 0.8329 0.1070 0.5668 0.045 Uiso 1 1 calc R
C55 C 0.7539(8) 0.289(2) 0.5075(7) 0.036(2) Uani 1 1 d U
H55 H 0.7436 0.3720 0.4889 0.043 Uiso 1 1 calc R
C56 C 0.7131(8) 0.1891(19) 0.4861(7) 0.038(3) Uani 1 1 d U
H56A H 0.7110 0.1686 0.4544 0.057 Uiso 1 1 calc R
H56B H 0.6783 0.2221 0.4840 0.057 Uiso 1 1 calc R
H56C H 0.7223 0.1094 0.5055 0.057 Uiso 1 1 calc R
C57 C 0.7588(9) 0.313(2) 0.5615(7) 0.040(3) Uani 1 1 d U
H57A H 0.7518 0.2311 0.5745 0.060 Uiso 1 1 calc R
H57B H 0.7326 0.3798 0.5613 0.060 Uiso 1 1 calc R
H57C H 0.7950 0.3443 0.5810 0.060 Uiso 1 1 calc R
C58 C 0.7419(7) 0.4359(18) 0.4143(6) 0.027(3) Uani 1 1 d U
C59 C 0.8338(9) 0.2910(19) 0.3270(7) 0.037(2) Uani 1 1 d U
C60 C 0.8794(8) 0.216(2) 0.3405(7) 0.038(2) Uani 1 1 d U
H60 H 0.8839 0.1462 0.3623 0.046 Uiso 1 1 calc R
C61 C 0.9185(9) 0.236(2) 0.3239(7) 0.040(2) Uani 1 1 d U
H61 H 0.9482 0.1775 0.3330 0.048 Uiso 1 1 calc R
C62 C 0.9160(9) 0.335(2) 0.2954(7) 0.041(3) Uani 1 1 d U
H62 H 0.9453 0.3555 0.2871 0.050 Uiso 1 1 calc R
C63 C 0.8681(9) 0.410(2) 0.2778(8) 0.042(3) Uani 1 1 d U
H63 H 0.8628 0.4739 0.2539 0.050 Uiso 1 1 calc R
C64 C 0.8295(9) 0.390(2) 0.2953(7) 0.040(2) Uani 1 1 d U
H64 H 0.7990 0.4457 0.2853 0.048 Uiso 1 1 calc R
C65 C 0.7229(8) 0.328(2) 0.3072(7) 0.037(2) Uani 1 1 d U
C66 C 0.7030(9) 0.459(2) 0.3035(7) 0.039(3) Uani 1 1 d U
H66 H 0.7205 0.5214 0.3277 0.046 Uiso 1 1 calc R
C67 C 0.6553(9) 0.497(2) 0.2621(7) 0.042(3) Uani 1 1 d U
H67 H 0.6441 0.5864 0.2588 0.050 Uiso 1 1 calc R
C68 C 0.6251(9) 0.406(2) 0.2265(7) 0.043(3) Uani 1 1 d U
H68 H 0.5932 0.4282 0.2003 0.051 Uiso 1 1 calc R
C69 C 0.6496(9) 0.268(2) 0.2349(7) 0.042(3) Uani 1 1 d U
H69 H 0.6313 0.2010 0.2132 0.050 Uiso 1 1 calc R
C70 C 0.6952(8) 0.237(2) 0.2709(7) 0.039(3) Uani 1 1 d U
H70 H 0.7094 0.1514 0.2722 0.047 Uiso 1 1 calc R
C71 C 0.7775(8) 0.1049(18) 0.3587(7) 0.033(2) Uani 1 1 d U
C72 C 0.7856(8) 0.0113(18) 0.3299(7) 0.035(2) Uani 1 1 d U
H72 H 0.7987 0.0346 0.3066 0.042 Uiso 1 1 calc R
C73 C 0.7739(8) -0.1186(19) 0.3362(7) 0.038(2) Uani 1 1 d U
H73 H 0.7757 -0.1806 0.3139 0.046 Uiso 1 1 calc R
C74 C 0.7606(8) -0.164(2) 0.3696(7) 0.039(3) Uani 1 1 d U
H74 H 0.7532 -0.2546 0.3713 0.047 Uiso 1 1 calc R
C75 C 0.7578(8) -0.0777(19) 0.4016(7) 0.037(2) Uani 1 1 d U
H75 H 0.7513 -0.1111 0.4277 0.044 Uiso 1 1 calc R
C76 C 0.7641(8) 0.0597(19) 0.3990(7) 0.034(2) Uani 1 1 d U
H76 H 0.7600 0.1190 0.4212 0.041 Uiso 1 1 calc R
F5 F 0.9258(5) 0.9517(18) 0.3925(7) 0.129(5) Uani 1 1 d DU
F6 F 0.9933(8) 0.929(2) 0.4611(5) 0.146(5) Uani 1 1 d DU
F7 F 1.0056(7) 1.0275(15) 0.4028(7) 0.130(5) Uani 1 1 d DU
F8 F 0.9912(8) 0.8145(14) 0.3998(7) 0.153(5) Uani 1 1 d DU
B2 B 0.9788(5) 0.9307(12) 0.4140(5) 0.126(5) Uani 1 1 d DU

loop_
_atom_site_aniso_label
_atom_site_aniso_U_11
_atom_site_aniso_U_22
_atom_site_aniso_U_33
_atom_site_aniso_U_23
_atom_site_aniso_U_13
_atom_site_aniso_U_12
Ru1 0.0283(7) 0.0212(7) 0.0191(7) -0.0003(7) 0.0064(6) 0.0011(6)
P1 0.030(2) 0.021(2) 0.024(2) 0.0021(19) 0.0076(18) 0.0019(17)
O1 0.055(8) 0.067(8) 0.023(5) 0.002(6) 0.017(6) 0.008(7)
N1 0.043(4) 0.026(4) 0.024(3) 0.005(3) 0.011(3) 0.008(3)
N2 0.044(4) 0.027(3) 0.036(4) 0.011(3) 0.018(3) 0.007(3)
N3 0.041(4) 0.029(4) 0.044(5) 0.012(4) 0.017(4) 0.010(3)
N4 0.035(4) 0.025(4) 0.030(4) 0.005(3) 0.002(3) 0.003(3)
N5 0.032(4) 0.031(4) 0.033(4) 0.008(4) 0.003(3) 0.000(3)
C1 0.043(4) 0.029(4) 0.029(4) 0.008(3) 0.015(3) 0.007(3)
C2 0.044(5) 0.033(4) 0.030(4) 0.008(4) 0.015(4) 0.008(4)
C3 0.043(5) 0.034(5) 0.029(4) 0.007(4) 0.011(4) 0.011(4)
C4 0.041(5) 0.030(4) 0.026(4) 0.004(4) 0.009(4) 0.013(4)
C5 0.041(4) 0.026(4) 0.025(3) 0.004(3) 0.009(3) 0.010(3)
C6 0.043(4) 0.028(4) 0.033(4) 0.009(4) 0.018(4) 0.006(4)
C7 0.040(4) 0.026(4) 0.028(4) 0.005(4) 0.004(3) 0.007(4)
C8 0.041(4) 0.027(3) 0.038(5) 0.011(3) 0.018(4) 0.009(3)
C9 0.043(5) 0.029(4) 0.040(5) 0.012(4) 0.016(4) 0.008(4)
C10 0.042(4) 0.031(4) 0.044(5) 0.014(4) 0.015(4) 0.009(4)
C11 0.042(5) 0.036(5) 0.047(5) 0.011(5) 0.019(4) 0.007(4)
C12 0.054(8) 0.054(9) 0.053(7) 0.003(7) 0.026(6) 0.013(8)
C13 0.044(5) 0.047(8) 0.059(8) 0.019(8) 0.011(6) 0.000(7)
C14 0.033(3) 0.028(4) 0.030(4) 0.006(3) 0.003(3) 0.001(3)
C15 0.038(4) 0.025(4) 0.035(5) 0.007(4) 0.001(4) 0.002(4)
C16 0.038(4) 0.028(4) 0.035(5) 0.011(4) 0.003(4) -0.001(4)
C17 0.034(5) 0.036(5) 0.034(5) 0.010(4) 0.005(4) -0.001(4)
C18 0.036(6) 0.043(8) 0.040(8) 0.006(7) 0.006(6) 0.006(6)
C19 0.039(8) 0.049(8) 0.039(7) 0.016(6) 0.011(6) 0.004(7)
C20 0.042(8) 0.050(8) 0.021(5) 0.003(4) 0.010(6) 0.011(6)
C21 0.041(5) 0.040(5) 0.046(5) -0.002(5) 0.026(5) 0.001(4)
C22 0.044(5) 0.042(6) 0.045(6) -0.001(5) 0.027(5) -0.002(4)
C23 0.046(5) 0.044(6) 0.047(6) 0.000(5) 0.029(5) -0.003(5)
C24 0.046(5) 0.045(6) 0.048(6) -0.002(5) 0.029(5) 0.000(5)
C25 0.045(5) 0.044(6) 0.048(6) -0.003(5) 0.029(5) 0.002(5)
C26 0.043(5) 0.042(6) 0.046(6) -0.002(5) 0.027(5) 0.000(5)
C27 0.035(5) 0.027(5) 0.027(4) 0.003(4) 0.005(3) -0.004(4)
C28 0.039(5) 0.028(5) 0.030(4) -0.001(4) 0.005(4) -0.004(4)
C29 0.043(5) 0.032(5) 0.032(5) 0.000(4) 0.003(4) -0.004(5)
C30 0.044(6) 0.033(5) 0.030(5) 0.004(4) 0.005(4) -0.005(5)
C31 0.042(5) 0.034(5) 0.029(4) 0.005(4) 0.003(4) -0.002(5)
C32 0.038(5) 0.030(5) 0.028(4) 0.003(4) 0.004(4) 0.000(4)
C33 0.040(5) 0.020(3) 0.036(6) -0.002(4) 0.012(5) 0.004(3)
C34 0.043(5) 0.021(4) 0.039(6) -0.002(4) 0.010(5) 0.005(4)
C35 0.044(5) 0.021(4) 0.041(6) -0.002(5) 0.010(5) 0.004(4)
C36 0.044(5) 0.020(4) 0.041(6) -0.005(5) 0.009(5) 0.002(4)
C37 0.045(5) 0.018(4) 0.039(6) -0.003(5) 0.012(5) 0.002(4)
C38 0.043(5) 0.020(4) 0.036(6) -0.001(4) 0.012(5) 0.000(3)
F1 0.079(7) 0.104(8) 0.120(8) -0.032(7) 0.043(6) 0.003(7)
F2 0.084(6) 0.101(8) 0.087(8) -0.007(7) 0.046(6) -0.003(6)
F3 0.104(8) 0.081(6) 0.113(8) -0.016(6) 0.033(7) -0.006(6)
F4 0.102(8) 0.112(8) 0.104(7) -0.001(7) 0.029(6) -0.018(8)
B1 0.077(6) 0.080(6) 0.088(7) -0.012(6) 0.047(6) -0.010(6)
Ru2 0.0315(8) 0.0231(7) 0.0207(8) -0.0020(7) 0.0095(6) 0.0013(6)
P2 0.043(3) 0.022(2) 0.025(2) -0.0034(19) 0.0145(19) 0.001(2)
O2 0.033(4) 0.039(6) 0.041(7) 0.003(6) 0.008(6) 0.006(5)
N6 0.035(3) 0.031(4) 0.034(4) -0.001(3) 0.015(3) 0.003(3)
N7 0.040(4) 0.025(3) 0.036(4) -0.005(3) 0.015(3) -0.002(3)
N8 0.043(4) 0.025(4) 0.039(4) -0.009(3) 0.018(3) -0.001(3)
N9 0.044(4) 0.030(4) 0.030(4) 0.005(3) 0.015(3) 0.006(3)
N10 0.047(4) 0.032(4) 0.029(4) 0.009(3) 0.017(3) 0.006(3)
C39 0.036(3) 0.032(4) 0.035(4) -0.003(4) 0.016(3) 0.000(3)
C40 0.037(4) 0.037(4) 0.038(5) -0.003(4) 0.018(4) 0.001(4)
C41 0.038(4) 0.038(5) 0.040(5) -0.004(5) 0.020(4) 0.002(4)
C42 0.038(4) 0.035(4) 0.038(5) -0.002(4) 0.017(4) 0.004(4)
C43 0.037(3) 0.033(4) 0.034(4) -0.001(4) 0.017(3) 0.005(3)
C44 0.037(4) 0.029(4) 0.036(4) -0.003(4) 0.016(3) -0.001(3)
C45 0.041(4) 0.032(4) 0.033(4) 0.003(4) 0.015(3) 0.005(3)
C46 0.041(4) 0.024(3) 0.036(4) -0.007(3) 0.017(4) -0.002(3)
C47 0.042(5) 0.023(4) 0.037(5) -0.004(4) 0.015(4) 0.000(4)
C48 0.042(5) 0.024(4) 0.039(5) -0.008(4) 0.016(4) 0.000(4)
C49 0.051(5) 0.033(5) 0.044(5) -0.008(5) 0.024(4) -0.002(4)
C50 0.055(7) 0.044(8) 0.066(9) -0.008(8) 0.035(6) 0.003(7)
C51 0.073(9) 0.047(9) 0.044(6) -0.012(7) 0.025(6) -0.009(8)
C52 0.046(4) 0.030(4) 0.028(3) 0.006(3) 0.017(3) 0.007(3)
C53 0.046(5) 0.032(4) 0.030(4) 0.007(4) 0.014(4) 0.007(4)
C54 0.048(5) 0.034(5) 0.029(4) 0.008(4) 0.015(4) 0.007(4)
C55 0.049(5) 0.033(5) 0.030(5) 0.009(5) 0.020(4) 0.005(4)
C56 0.052(6) 0.033(7) 0.034(7) 0.003(6) 0.022(7) 0.005(6)
C57 0.055(8) 0.039(8) 0.030(6) 0.004(6) 0.021(6) 0.002(7)
C58 0.036(3) 0.026(7) 0.026(7) 0.004(5) 0.018(5) 0.001(4)
C59 0.056(5) 0.032(5) 0.031(5) 0.001(4) 0.025(5) 0.003(4)
C60 0.057(5) 0.033(5) 0.031(6) 0.000(5) 0.025(5) 0.005(5)
C61 0.057(5) 0.036(5) 0.033(6) 0.003(5) 0.025(5) 0.007(5)
C62 0.057(5) 0.037(5) 0.037(6) 0.005(5) 0.026(5) 0.006(5)
C63 0.058(6) 0.036(5) 0.039(6) 0.006(5) 0.028(5) 0.006(5)
C64 0.058(5) 0.033(5) 0.036(5) 0.004(5) 0.026(5) 0.004(5)
C65 0.052(4) 0.031(5) 0.025(4) 0.002(4) 0.012(3) 0.003(4)
C66 0.054(5) 0.033(5) 0.027(5) 0.002(4) 0.014(4) 0.008(4)
C67 0.056(5) 0.035(5) 0.030(5) 0.003(4) 0.013(4) 0.006(4)
C68 0.059(6) 0.033(5) 0.030(5) 0.004(5) 0.012(4) 0.005(5)
C69 0.057(5) 0.034(5) 0.029(5) 0.003(5) 0.010(4) 0.004(5)
C70 0.054(5) 0.033(5) 0.026(5) 0.002(4) 0.010(4) 0.001(4)
C71 0.051(6) 0.024(3) 0.024(5) 0.000(3) 0.015(4) 0.000(4)
C72 0.053(6) 0.026(4) 0.026(5) -0.002(4) 0.015(5) 0.003(4)
C73 0.055(6) 0.027(4) 0.031(5) -0.002(4) 0.013(5) 0.004(5)
C74 0.054(6) 0.027(4) 0.032(5) 0.002(4) 0.013(5) 0.003(5)
C75 0.053(6) 0.027(4) 0.028(5) 0.005(4) 0.014(5) 0.001(5)
C76 0.051(6) 0.027(4) 0.025(5) 0.002(4) 0.016(5) 0.001(4)
F5 0.132(8) 0.110(9) 0.157(9) 0.011(9) 0.069(7) 0.001(7)
F6 0.138(9) 0.140(10) 0.164(8) 0.005(8) 0.065(7) 0.000(9)
F7 0.121(9) 0.113(8) 0.164(10) 0.005(8) 0.063(8) 0.012(7)
F8 0.148(9) 0.116(8) 0.193(10) -0.011(8) 0.066(9) 0.009(7)
B2 0.124(8) 0.110(8) 0.160(8) 0.002(7) 0.073(7) 0.009(7)

loop_
_atom_type_symbol
_atom_type_description
_atom_type_scat_dispersion_real
_atom_type_scat_dispersion_imag
_atom_type_scat_source
C C 0.0033 0.0016 'International Tables Vol C Tables 4.2.6.8 and 6.1.1.4'
H H 0.0000 0.0000 'International Tables Vol C Tables 4.2.6.8 and 6.1.1.4'
B B 0.0013 0.0007 'International Tables Vol C Tables 4.2.6.8 and 6.1.1.4'
N N 0.0061 0.0033 'International Tables Vol C Tables 4.2.6.8 and 6.1.1.4'
O O 0.0106 0.0060 'International Tables Vol C Tables 4.2.6.8 and 6.1.1.4'
F F 0.0171 0.0103 'International Tables Vol C Tables 4.2.6.8 and 6.1.1.4'
P P 0.1023 0.0942 'International Tables Vol C Tables 4.2.6.8 and 6.1.1.4'
Ru Ru -1.2594 0.8363 'International Tables Vol C Tables 4.2.6.8 and 6.1.1.4'

loop_
_geom_angle_atom_site_label_1
_geom_angle_atom_site_label_2
_geom_angle_atom_site_label_3
_geom_angle
C20 Ru1 C8 92.6(9)
C20 Ru1 C14 94.9(9)
C8 Ru1 C14 101.3(8)
C20 Ru1 N1 173.3(8)
C8 Ru1 N1 80.8(7)
C14 Ru1 N1 87.7(7)
C20 Ru1 P1 93.4(7)
C8 Ru1 P1 155.2(6)
C14 Ru1 P1 102.1(5)
N1 Ru1 P1 92.1(4)
C20 Ru1 H1RU 80.5
C8 Ru1 H1RU 83.8
C14 Ru1 H1RU 173.3
N1 Ru1 H1RU 97.7
P1 Ru1 H1RU 73.3
C27 P1 C33 103.1(9)
C27 P1 C21 101.4(10)
C33 P1 C21 104.0(9)
C27 P1 Ru1 115.4(7)
C33 P1 Ru1 121.0(6)
C21 P1 Ru1 109.8(7)
C1 N1 C5 116.1(17)
C1 N1 Ru1 121.6(13)
C5 N1 Ru1 122.2(13)
C8 N2 C6 125.1(16)
C8 N2 C9 113.5(16)
C6 N2 C9 121.4(16)
C10 N3 C8 112.6(17)
C10 N3 C11 123.7(17)
C8 N3 C11 123.8(16)
C14 N4 C15 112.7(17)
C14 N4 C7 128.2(16)
C15 N4 C7 116.5(16)
C14 N5 C16 113.0(17)
C14 N5 C17 126.2(17)
C16 N5 C17 120.6(17)
N1 C1 C2 127.1(19)
N1 C1 C6 113.1(16)
C2 C1 C6 119.6(17)
C1 C2 C3 117.4(19)
C1 C2 H2 121.3
C3 C2 H2 121.3
C4 C3 C2 119(2)
C4 C3 H3 120.7
C2 C3 H3 120.7
C3 C4 C5 120.9(19)
C3 C4 H4 119.6
C5 C4 H4 119.6
N1 C5 C4 119.7(18)
N1 C5 C7 121.9(17)
C4 C5 C7 118.1(17)
N2 C6 C1 107.7(16)
N2 C6 H6A 110.2
C1 C6 H6A 110.2
N2 C6 H6B 110.2
C1 C6 H6B 110.2
H6A C6 H6B 108.5
C5 C7 N4 110.7(15)
C5 C7 H7A 109.5
N4 C7 H7A 109.5
C5 C7 H7B 109.5
N4 C7 H7B 109.5
H7A C7 H7B 108.1
N2 C8 N3 103.8(16)
N2 C8 Ru1 116.6(13)
N3 C8 Ru1 139.6(14)
N2 C9 C10 102.5(17)
N2 C9 H9 128.8
C10 C9 H9 128.8
N3 C10 C9 107.7(17)
N3 C10 H10 126.1
C9 C10 H10 126.1
N3 C11 C13 108.4(18)
N3 C11 C12 109.1(18)
C13 C11 C12 110.9(18)
N3 C11 H11 109.5
C13 C11 H11 109.5
C12 C11 H11 109.5
C11 C12 H12A 109.5
C11 C12 H12B 109.5
H12A C12 H12B 109.5
C11 C12 H12C 109.5
H12A C12 H12C 109.5
H12B C12 H12C 109.5
C11 C13 H13A 109.5
C11 C13 H13B 109.5
H13A C13 H13B 109.5
C11 C13 H13C 109.5
H13A C13 H13C 109.5
H13B C13 H13C 109.5
N4 C14 N5 102.6(16)
N4 C14 Ru1 119.6(14)
N5 C14 Ru1 137.7(15)
C16 C15 N4 106.4(18)
C16 C15 H15 126.8
N4 C15 H15 126.8
C15 C16 N5 105.1(18)
C15 C16 H16 127.5
N5 C16 H16 127.5
N5 C17 C18 110.4(17)
N5 C17 C19 111.1(16)
C18 C17 C19 112.4(17)
N5 C17 H17 107.6
C18 C17 H17 107.6
C19 C17 H17 107.6
C17 C18 H18A 109.5
C17 C18 H18B 109.5
H18A C18 H18B 109.5
C17 C18 H18C 109.5
H18A C18 H18C 109.5
H18B C18 H18C 109.5
C17 C19 H19A 109.5
C17 C19 H19B 109.5
H19A C19 H19B 109.5
C17 C19 H19C 109.5
H19A C19 H19C 109.5
H19B C19 H19C 109.5
O1 C20 Ru1 173(2)
C22 C21 C26 119.4(18)
C22 C21 P1 120.4(16)
C26 C21 P1 120.2(15)
C23 C22 C21 122(2)
C23 C22 H22 119.0
C21 C22 H22 119.0
C22 C23 C24 118(2)
C22 C23 H23 120.9
C24 C23 H23 120.9
C25 C24 C23 116.8(18)
C25 C24 H24 121.6
C23 C24 H24 121.6
C26 C25 C24 124(2)
C26 C25 H25 117.8
C24 C25 H25 117.8
C25 C26 C21 119(2)
C25 C26 H26 120.6
C21 C26 H26 120.6
C32 C27 C28 113.3(17)
C32 C27 P1 123.2(15)
C28 C27 P1 123.5(14)
C29 C28 C27 126(2)
C29 C28 H28 117.2
C27 C28 H28 117.2
C28 C29 C30 125(2)
C28 C29 H29 117.5
C30 C29 H29 117.5
C31 C30 C29 109.3(17)
C31 C30 H30 125.4
C29 C30 H30 125.4
C32 C31 C30 126(2)
C32 C31 H31 117.2
C30 C31 H31 117.2
C31 C32 C27 121.0(19)
C31 C32 H32 119.5
C27 C32 H32 119.5
C34 C33 C38 117.6(17)
C34 C33 P1 126.6(16)
C38 C33 P1 115.4(13)
C33 C34 C35 119(2)
C33 C34 H34 120.3
C35 C34 H34 120.3
C36 C35 C34 119.5(19)
C36 C35 H35 120.2
C34 C35 H35 120.2
C35 C36 C37 124(2)
C35 C36 H36 118.0
C37 C36 H36 118.0
C38 C37 C36 120(2)
C38 C37 H37 120.1
C36 C37 H37 120.1
C37 C38 C33 119.4(19)
C37 C38 H38 120.3
C33 C38 H38 120.3
F4 B1 F2 110.3(12)
F4 B1 F3 109.6(12)
F2 B1 F3 109.5(12)
F4 B1 F1 109.5(12)
F2 B1 F1 109.4(11)
F3 B1 F1 108.6(12)
C58 Ru2 C46 97.3(8)
C58 Ru2 C52 93.7(8)
C46 Ru2 C52 101.3(8)
C58 Ru2 N6 175.4(7)
C46 Ru2 N6 78.2(7)
C52 Ru2 N6 87.8(7)
C58 Ru2 P2 90.8(6)
C46 Ru2 P2 155.0(6)
C52 Ru2 P2 101.7(5)
N6 Ru2 P2 93.1(4)
C58 Ru2 H2RU 90.7
C46 Ru2 H2RU 89.1
C52 Ru2 H2RU 168.2
N6 Ru2 H2RU 88.7
P2 Ru2 H2RU 67.2
C71 P2 C59 103.0(9)
C71 P2 C65 101.7(9)
C59 P2 C65 101.7(9)
C71 P2 Ru2 123.0(7)
C59 P2 Ru2 111.4(7)
C65 P2 Ru2 113.6(7)
C39 N6 C43 119.1(17)
C39 N6 Ru2 120.7(13)
C43 N6 Ru2 120.2(13)
C46 N7 C47 112.3(17)
C46 N7 C44 125.5(16)
C47 N7 C44 122.0(16)
C46 N8 C48 110.5(17)
C46 N8 C49 126.1(17)
C48 N8 C49 123.0(16)
C52 N9 C53 111.8(17)
C52 N9 C45 124.3(16)
C53 N9 C45 119.6(16)
C52 N10 C54 108.0(16)
C52 N10 C55 125.7(16)
C54 N10 C55 125.5(16)
C40 C39 N6 119.7(18)
C40 C39 C44 122.4(19)
N6 C39 C44 117.9(17)
C41 C40 C39 121(2)
C41 C40 H40 119.4
C39 C40 H40 119.4
C40 C41 C42 123(2)
C40 C41 H41 118.3
C42 C41 H41 118.3
C41 C42 C43 116.1(19)
C41 C42 H42 121.9
C43 C42 H42 121.9
N6 C43 C42 120.2(18)
N6 C43 C45 121.4(17)
C42 C43 C45 118.3(18)
C39 C44 N7 107.0(15)
C39 C44 H44A 110.3
N7 C44 H44A 110.3
C39 C44 H44B 110.3
N7 C44 H44B 110.3
H44A C44 H44B 108.6
N9 C45 C43 113.7(16)
N9 C45 H45A 108.8
C43 C45 H45A 108.8
N9 C45 H45B 108.8
C43 C45 H45B 108.8
H45A C45 H45B 107.7
N7 C46 N8 105.6(16)
N7 C46 Ru2 117.4(14)
N8 C46 Ru2 136.5(15)
C48 C47 N7 106.4(18)
C48 C47 H47 126.8
N7 C47 H47 126.8
C47 C48 N8 105.0(17)
C47 C48 H48 127.5
N8 C48 H48 127.5
C51 C49 N8 114.3(19)
C51 C49 C50 107.7(19)
N8 C49 C50 109.7(18)
C51 C49 H49 108.3
N8 C49 H49 108.3
C50 C49 H49 108.3
C49 C50 H50A 109.5
C49 C50 H50B 109.5
H50A C50 H50B 109.5
C49 C50 H50C 109.5
H50A C50 H50C 109.5
H50B C50 H50C 109.5
C49 C51 H51A 109.5
C49 C51 H51B 109.5
H51A C51 H51B 109.5
C49 C51 H51C 109.5
H51A C51 H51C 109.5
H51B C51 H51C 109.5
N9 C52 N10 106.4(17)
N9 C52 Ru2 118.8(14)
N10 C52 Ru2 134.5(14)
N9 C53 C54 107.3(18)
N9 C53 H53 126.4
C54 C53 H53 126.4
C53 C54 N10 106.1(18)
C53 C54 H54 126.9
N10 C54 H54 126.9
C56 C55 N10 111.7(16)
C56 C55 C57 108.1(16)
N10 C55 C57 107.0(15)
C56 C55 H55 110.0
N10 C55 H55 110.0
C57 C55 H55 110.0
C55 C56 H56A 109.5
C55 C56 H56B 109.5
H56A C56 H56B 109.5
C55 C56 H56C 109.5
H56A C56 H56C 109.5
H56B C56 H56C 109.5
C55 C57 H57A 109.5
C55 C57 H57B 109.5
H57A C57 H57B 109.5
C55 C57 H57C 109.5
H57A C57 H57C 109.5
H57B C57 H57C 109.5
O2 C58 Ru2 173.6(17)
C64 C59 C60 115.9(19)
C64 C59 P2 120.8(16)
C60 C59 P2 122.6(15)
C61 C60 C59 123(2)
C61 C60 H60 118.5
C59 C60 H60 118.5
C62 C61 C60 121(2)
C62 C61 H61 119.3
C60 C61 H61 119.3
C61 C62 C63 118(2)
C61 C62 H62 121.2
C63 C62 H62 121.2
C64 C63 C62 120(2)
C64 C63 H63 120.1
C62 C63 H63 120.1
C63 C64 C59 122(2)
C63 C64 H64 119.2
C59 C64 H64 119.2
C70 C65 C66 118.6(19)
C70 C65 P2 120.1(15)
C66 C65 P2 121.2(16)
C65 C66 C67 119(2)
C65 C66 H66 120.3
C67 C66 H66 120.3
C68 C67 C66 122.7(19)
C68 C67 H67 118.6
C66 C67 H67 118.6
C67 C68 C69 112.8(19)
C67 C68 H68 123.6
C69 C68 H68 123.6
C70 C69 C68 124(2)
C70 C69 H69 118.1
C68 C69 H69 118.1
C69 C70 C65 122(2)
C69 C70 H70 118.9
C65 C70 H70 118.9
C72 C71 C76 118.3(17)
C72 C71 P2 126.2(15)
C76 C71 P2 115.3(13)
C71 C72 C73 117.7(19)
C71 C72 H72 121.1
C73 C72 H72 121.1
C74 C73 C72 127(2)
C74 C73 H73 116.7
C72 C73 H73 116.7
C73 C74 C75 117(2)
C73 C74 H74 121.3
C75 C74 H74 121.3
C74 C75 C76 124.1(19)
C74 C75 H75 118.0
C76 C75 H75 118.0
C75 C76 C71 115.2(17)
C75 C76 H76 122.4
C71 C76 H76 122.4
F5 B2 F6 109.5(16)
F5 B2 F7 109.9(15)
F6 B2 F7 109.1(15)
F5 B2 F8 109.6(15)
F6 B2 F8 109.5(15)
F7 B2 F8 109.2(16)

loop_
_geom_bond_atom_site_label_1
_geom_bond_atom_site_label_2
_geom_bond_distance
Ru1 C20 1.79(2)
Ru1 C8 2.084(19)
Ru1 C14 2.117(19)
Ru1 N1 2.233(16)
Ru1 P1 2.360(5)
Ru1 H1RU 1.6539
P1 C27 1.814(19)
P1 C33 1.842(19)
P1 C21 1.85(2)
O1 C20 1.21(2)
N1 C1 1.34(2)
N1 C5 1.37(2)
N2 C8 1.36(2)
N2 C6 1.38(2)
N2 C9 1.38(2)
N3 C10 1.31(2)
N3 C8 1.39(2)
N3 C11 1.45(3)
N4 C14 1.34(2)
N4 C15 1.43(2)
N4 C7 1.49(2)
N5 C14 1.37(2)
N5 C16 1.42(3)
N5 C17 1.46(3)
C1 C2 1.35(3)
C1 C6 1.62(3)
C2 C3 1.40(3)
C2 H2 0.9500
C3 C4 1.35(3)
C3 H3 0.9500
C4 C5 1.43(3)
C4 H4 0.9500
C5 C7 1.48(3)
C6 H6A 0.9900
C6 H6B 0.9900
C7 H7A 0.9900
C7 H7B 0.9900
C9 C10 1.46(3)
C9 H9 0.9500
C10 H10 0.9500
C11 C13 1.51(3)
C11 C12 1.55(3)
C11 H11 1.0000
C12 H12A 0.9800
C12 H12B 0.9800
C12 H12C 0.9800
C13 H13A 0.9800
C13 H13B 0.9800
C13 H13C 0.9800
C15 C16 1.34(3)
C15 H15 0.9500
C16 H16 0.9500
C17 C18 1.50(3)
C17 C19 1.62(3)
C17 H17 1.0000
C18 H18A 0.9800
C18 H18B 0.9800
C18 H18C 0.9800
C19 H19A 0.9800
C19 H19B 0.9800
C19 H19C 0.9800
C21 C22 1.41(3)
C21 C26 1.46(3)
C22 C23 1.31(3)
C22 H22 0.9500
C23 C24 1.51(3)
C23 H23 0.9500
C24 C25 1.40(3)
C24 H24 0.9500
C25 C26 1.28(3)
C25 H25 0.9500
C26 H26 0.9500
C27 C32 1.42(3)
C27 C28 1.46(3)
C28 C29 1.19(3)
C28 H28 0.9500
C29 C30 1.52(3)
C29 H29 0.9500
C30 C31 1.43(3)
C30 H30 0.9500
C31 C32 1.35(3)
C31 H31 0.9500
C32 H32 0.9500
C33 C34 1.36(3)
C33 C38 1.47(3)
C34 C35 1.43(3)
C34 H34 0.9500
C35 C36 1.28(3)
C35 H35 0.9500
C36 C37 1.37(3)
C36 H36 0.9500
C37 C38 1.33(3)
C37 H37 0.9500
C38 H38 0.9500
F1 B1 1.353(5)
F2 B1 1.345(5)
F3 B1 1.350(5)
F4 B1 1.342(5)
Ru2 C58 1.816(18)
Ru2 C46 2.156(19)
Ru2 C52 2.205(19)
Ru2 N6 2.231(16)
Ru2 P2 2.360(5)
Ru2 H2RU 1.6527
P2 C71 1.799(19)
P2 C59 1.83(2)
P2 C65 1.85(2)
O2 C58 1.15(2)
N6 C39 1.37(2)
N6 C43 1.38(2)
N7 C46 1.31(2)
N7 C47 1.35(2)
N7 C44 1.51(2)
N8 C46 1.32(2)
N8 C48 1.40(2)
N8 C49 1.45(2)
N9 C52 1.32(2)
N9 C53 1.33(2)
N9 C45 1.49(2)
N10 C52 1.34(2)
N10 C54 1.41(2)
N10 C55 1.48(2)
C39 C40 1.36(3)
C39 C44 1.48(3)
C40 C41 1.30(3)
C40 H40 0.9500
C41 C42 1.37(3)
C41 H41 0.9500
C42 C43 1.41(3)
C42 H42 0.9500
C43 C45 1.49(3)
C44 H44A 0.9900
C44 H44B 0.9900
C45 H45A 0.9900
C45 H45B 0.9900
C47 C48 1.34(3)
C47 H47 0.9500
C48 H48 0.9500
C49 C51 1.38(3)
C49 C50 1.54(3)
C49 H49 1.0000
C50 H50A 0.9800
C50 H50B 0.9800
C50 H50C 0.9800
C51 H51A 0.9800
C51 H51B 0.9800
C51 H51C 0.9800
C53 C54 1.34(3)
C53 H53 0.9500
C54 H54 0.9500
C55 C56 1.45(3)
C55 C57 1.64(3)
C55 H55 1.0000
C56 H56A 0.9800
C56 H56B 0.9800
C56 H56C 0.9800
C57 H57A 0.9800
C57 H57B 0.9800
C57 H57C 0.9800
C59 C64 1.38(3)
C59 C60 1.38(3)
C60 C61 1.36(3)
C60 H60 0.9500
C61 C62 1.32(3)
C61 H61 0.9500
C62 C63 1.42(3)
C62 H62 0.9500
C63 C64 1.37(3)
C63 H63 0.9500
C64 H64 0.9500
C65 C70 1.42(3)
C65 C66 1.43(3)
C66 C67 1.47(3)
C66 H66 0.9500
C67 C68 1.42(3)
C67 H67 0.9500
C68 C69 1.53(3)
C68 H68 0.9500
C69 C70 1.34(3)
C69 H69 0.9500
C70 H70 0.9500
C71 C72 1.38(3)
C71 C76 1.50(3)
C72 C73 1.39(3)
C72 H72 0.9500
C73 C74 1.30(3)
C73 H73 0.9500
C74 C75 1.34(3)
C74 H74 0.9500
C75 C76 1.42(3)
C75 H75 0.9500
C76 H76 0.9500
F5 B2 1.344(5)
F6 B2 1.347(5)
F7 B2 1.348(5)
F8 B2 1.349(5)

loop_
_geom_torsion_atom_site_label_1
_geom_torsion_atom_site_label_2
_geom_torsion_atom_site_label_3
_geom_torsion_atom_site_label_4
_geom_torsion
C20 Ru1 P1 C27 34.1(10)
C8 Ru1 P1 C27 -69.8(16)
C14 Ru1 P1 C27 129.8(9)
N1 Ru1 P1 C27 -142.2(8)
C20 Ru1 P1 C33 -91.1(10)
C8 Ru1 P1 C33 165.0(15)
C14 Ru1 P1 C33 4.6(10)
N1 Ru1 P1 C33 92.7(9)
C20 Ru1 P1 C21 147.9(10)
C8 Ru1 P1 C21 44.0(16)
C14 Ru1 P1 C21 -116.4(9)
N1 Ru1 P1 C21 -28.3(8)
C8 Ru1 N1 C1 -47.3(15)
C14 Ru1 N1 C1 -149.2(16)
P1 Ru1 N1 C1 108.7(15)
C8 Ru1 N1 C5 127.8(15)
C14 Ru1 N1 C5 25.9(15)
P1 Ru1 N1 C5 -76.2(14)
C5 N1 C1 C2 3(3)
Ru1 N1 C1 C2 178.1(16)
C5 N1 C1 C6 -171.7(15)
Ru1 N1 C1 C6 4(2)
N1 C1 C2 C3 3(3)
C6 C1 C2 C3 176.6(17)
C1 C2 C3 C4 -6(3)
C2 C3 C4 C5 4(3)
C1 N1 C5 C4 -5(3)
Ru1 N1 C5 C4 180.0(13)
C1 N1 C5 C7 -177.8(18)
Ru1 N1 C5 C7 7(2)
C3 C4 C5 N1 2(3)
C3 C4 C5 C7 175.1(18)
C8 N2 C6 C1 -63(2)
C9 N2 C6 C1 115.6(19)
N1 C1 C6 N2 58(2)
C2 C1 C6 N2 -117(2)
N1 C5 C7 N4 -51(2)
C4 C5 C7 N4 135.7(17)
C14 N4 C7 C5 61(2)
C15 N4 C7 C5 -139.3(17)
C6 N2 C8 N3 179.4(18)
C9 N2 C8 N3 1(2)
C6 N2 C8 Ru1 -2(3)
C9 N2 C8 Ru1 179.1(14)
C10 N3 C8 N2 1(2)
C11 N3 C8 N2 -177.5(18)
C10 N3 C8 Ru1 -177.1(19)
C11 N3 C8 Ru1 5(3)
C20 Ru1 C8 N2 -131.8(17)
C14 Ru1 C8 N2 132.7(16)
N1 Ru1 C8 N2 47.0(15)
P1 Ru1 C8 N2 -28(3)
C20 Ru1 C8 N3 46(2)
C14 Ru1 C8 N3 -50(2)
N1 Ru1 C8 N3 -136(2)
P1 Ru1 C8 N3 149.6(16)
C8 N2 C9 C10 -2(2)
C6 N2 C9 C10 179.7(18)
C8 N3 C10 C9 -2(2)
C11 N3 C10 C9 176.5(19)
N2 C9 C10 N3 2(2)
C10 N3 C11 C13 -43(3)
C8 N3 C11 C13 135(2)
C10 N3 C11 C12 78(2)
C8 N3 C11 C12 -104(2)
C15 N4 C14 N5 3(2)
C7 N4 C14 N5 163.4(16)
C15 N4 C14 Ru1 -177.7(12)
C7 N4 C14 Ru1 -17(2)
C16 N5 C14 N4 -1(2)
C17 N5 C14 N4 -175.6(16)
C16 N5 C14 Ru1 180.0(15)
C17 N5 C14 Ru1 5(3)
C20 Ru1 C14 N4 165.4(15)
C8 Ru1 C14 N4 -101.0(15)
N1 Ru1 C14 N4 -20.9(14)
P1 Ru1 C14 N4 70.8(14)
C20 Ru1 C14 N5 -15(2)
C8 Ru1 C14 N5 79(2)
N1 Ru1 C14 N5 159(2)
P1 Ru1 C14 N5 -110(2)
C14 N4 C15 C16 -4(2)
C7 N4 C15 C16 -167.1(16)
N4 C15 C16 N5 3(2)
C14 N5 C16 C15 -2(2)
C17 N5 C16 C15 173.5(16)
C14 N5 C17 C18 -134.7(19)
C16 N5 C17 C18 51(2)
C14 N5 C17 C19 100(2)
C16 N5 C17 C19 -75(2)
C27 P1 C21 C22 32.8(19)
C33 P1 C21 C22 139.5(18)
Ru1 P1 C21 C22 -89.7(18)
C27 P1 C21 C26 -149.7(17)
C33 P1 C21 C26 -43.0(19)
Ru1 P1 C21 C26 87.7(17)
C26 C21 C22 C23 3(3)
P1 C21 C22 C23 -179.9(18)
C21 C22 C23 C24 -7(3)
C22 C23 C24 C25 7(3)
C23 C24 C25 C26 -1(3)
C24 C25 C26 C21 -4(3)
C22 C21 C26 C25 3(3)
P1 C21 C26 C25 -174.3(18)
C33 P1 C27 C32 -24.8(19)
C21 P1 C27 C32 82.6(18)
Ru1 P1 C27 C32 -158.8(15)
C33 P1 C27 C28 157.4(17)
C21 P1 C27 C28 -95.1(18)
Ru1 P1 C27 C28 23.5(19)
C32 C27 C28 C29 -3(3)
P1 C27 C28 C29 175(2)
C27 C28 C29 C30 -2(4)
C28 C29 C30 C31 4(3)
C29 C30 C31 C32 -2(3)
C30 C31 C32 C27 -3(3)
C28 C27 C32 C31 5(3)
P1 C27 C32 C31 -173.3(16)
C27 P1 C33 C34 77(2)
C21 P1 C33 C34 -29(2)
Ru1 P1 C33 C34 -152.8(16)
C27 P1 C33 C38 -96.2(16)
C21 P1 C33 C38 158.3(15)
Ru1 P1 C33 C38 34.5(17)
C38 C33 C34 C35 -3(3)
P1 C33 C34 C35 -175.4(15)
C33 C34 C35 C36 0(3)
C34 C35 C36 C37 4(3)
C35 C36 C37 C38 -6(4)
C36 C37 C38 C33 2(3)
C34 C33 C38 C37 2(3)
P1 C33 C38 C37 175.1(16)
C58 Ru2 P2 C71 -86.2(10)
C46 Ru2 P2 C71 164.6(15)
C52 Ru2 P2 C71 7.7(10)
N6 Ru2 P2 C71 96.2(9)
C58 Ru2 P2 C59 151.1(9)
C46 Ru2 P2 C59 41.9(15)
C52 Ru2 P2 C59 -115.0(9)
N6 Ru2 P2 C59 -26.6(8)
C58 Ru2 P2 C65 36.9(9)
C46 Ru2 P2 C65 -72.2(15)
C52 Ru2 P2 C65 130.9(9)
N6 Ru2 P2 C65 -140.7(8)
C46 Ru2 N6 C39 -49.2(15)
C52 Ru2 N6 C39 -151.2(15)
P2 Ru2 N6 C39 107.2(15)
C46 Ru2 N6 C43 133.5(16)
C52 Ru2 N6 C43 31.5(15)
P2 Ru2 N6 C43 -70.1(14)
C43 N6 C39 C40 3(3)
Ru2 N6 C39 C40 -174.8(15)
C43 N6 C39 C44 -177.9(17)
Ru2 N6 C39 C44 5(2)
N6 C39 C40 C41 -4(3)
C44 C39 C40 C41 176.4(19)
C39 C40 C41 C42 0(3)
C40 C41 C42 C43 6(3)
C39 N6 C43 C42 3(3)
Ru2 N6 C43 C42 -179.6(14)
C39 N6 C43 C45 -179.7(18)
Ru2 N6 C43 C45 -2(2)
C41 C42 C43 N6 -7(3)
C41 C42 C43 C45 175.7(18)
C40 C39 C44 N7 -126(2)
N6 C39 C44 N7 55(2)
C46 N7 C44 C39 -56(2)
C47 N7 C44 C39 118.8(19)
C52 N9 C45 C43 66(3)
C53 N9 C45 C43 -138.6(19)
N6 C43 C45 N9 -49(3)
C42 C43 C45 N9 127.9(19)
C47 N7 C46 N8 2(2)
C44 N7 C46 N8 176.9(17)
C47 N7 C46 Ru2 175.8(13)
C44 N7 C46 Ru2 -9(3)
C48 N8 C46 N7 -3(2)
C49 N8 C46 N7 -175.7(18)
C48 N8 C46 Ru2 -175.2(16)
C49 N8 C46 Ru2 12(3)
C58 Ru2 C46 N7 -130.0(16)
C52 Ru2 C46 N7 134.8(16)
N6 Ru2 C46 N7 49.4(15)
P2 Ru2 C46 N7 -22(3)
C58 Ru2 C46 N8 42(2)
C52 Ru2 C46 N8 -53(2)
N6 Ru2 C46 N8 -139(2)
P2 Ru2 C46 N8 149.8(15)
C46 N7 C47 C48 0(2)
C44 N7 C47 C48 -175.4(17)
N7 C47 C48 N8 -2(2)
C46 N8 C48 C47 3(2)
C49 N8 C48 C47 176.1(18)
C46 N8 C49 C51 132(2)
C48 N8 C49 C51 -40(3)
C46 N8 C49 C50 -107(2)
C48 N8 C49 C50 81(2)
C53 N9 C52 N10 6(2)
C45 N9 C52 N10 162.4(17)
C53 N9 C52 Ru2 -178.7(13)
C45 N9 C52 Ru2 -22(3)
C54 N10 C52 N9 -3(2)
C55 N10 C52 N9 -172.9(17)
C54 N10 C52 Ru2 -177.2(16)
C55 N10 C52 Ru2 13(3)
C58 Ru2 C52 N9 164.4(16)
C46 Ru2 C52 N9 -97.5(16)
N6 Ru2 C52 N9 -19.9(16)
P2 Ru2 C52 N9 72.8(16)
C58 Ru2 C52 N10 -22(2)
C46 Ru2 C52 N10 76(2)
N6 Ru2 C52 N10 154(2)
P2 Ru2 C52 N10 -113(2)
C52 N9 C53 C54 -7(2)
C45 N9 C53 C54 -164.4(18)
N9 C53 C54 N10 4(2)
C52 N10 C54 C53 -1(2)
C55 N10 C54 C53 169.1(18)
C52 N10 C55 C56 98(2)
C54 N10 C55 C56 -71(2)
C52 N10 C55 C57 -144.1(19)
C54 N10 C55 C57 47(2)
C71 P2 C59 C64 143.0(18)
C65 P2 C59 C64 38(2)
Ru2 P2 C59 C64 -83.4(18)
C71 P2 C59 C60 -47(2)
C65 P2 C59 C60 -151.7(18)
Ru2 P2 C59 C60 87.0(18)
C64 C59 C60 C61 0(3)
P2 C59 C60 C61 -170.7(17)
C59 C60 C61 C62 4(3)
C60 C61 C62 C63 -8(3)
C61 C62 C63 C64 9(3)
C62 C63 C64 C59 -5(3)
C60 C59 C64 C63 1(3)
P2 C59 C64 C63 172.0(17)
C71 P2 C65 C70 -28.6(19)
C59 P2 C65 C70 77.5(18)
Ru2 P2 C65 C70 -162.7(15)
C71 P2 C65 C66 156.3(17)
C59 P2 C65 C66 -97.7(18)
Ru2 P2 C65 C66 22.1(19)
C70 C65 C66 C67 -1(3)
P2 C65 C66 C67 174.0(16)
C65 C66 C67 C68 5(3)
C66 C67 C68 C69 -3(3)
C67 C68 C69 C70 -2(3)
C68 C69 C70 C65 5(3)
C66 C65 C70 C69 -4(3)
P2 C65 C70 C69 -179.0(17)
C59 P2 C71 C72 -24(2)
C65 P2 C71 C72 81(2)
Ru2 P2 C71 C72 -150.4(16)
C59 P2 C71 C76 151.3(15)
C65 P2 C71 C76 -103.7(16)
Ru2 P2 C71 C76 24.7(18)
C76 C71 C72 C73 8(3)
P2 C71 C72 C73 -176.8(16)
C71 C72 C73 C74 -7(3)
C72 C73 C74 C75 0(3)
C73 C74 C75 C76 5(3)
C74 C75 C76 C71 -3(3)
C72 C71 C76 C75 -4(3)
P2 C71 C76 C75 -179.1(15)
